data_4318692
loop_
_publ_author_name
'Richard D. Adams'
'O.-Sung Kwon'
'Mark D. Smith'

_publ_section_title
;
 Reactions of Thioethers with Mn2(CO)7(\m-S2) Proceed with CO Displacement
 and Insertion of the Sulfur Atom into the Mn-Mn Bond
;
_journal_name_full 'Inorganic Chemistry'
_journal_page_first 5525
_journal_page_last 5529
_journal_paper_doi 10.1021/ic020408s
_journal_volume 41
_journal_year 2002
_chemical_formula_sum 'C15 H18 Mn2 O6 S5'
_chemical_formula_weight 564.47
_chemical_name_systematic
;
  ?
;
_space_group_IT_number 2
_symmetry_cell_setting triclinic
_symmetry_space_group_name_Hall '-P 1'
_symmetry_space_group_name_H-M 'P -1'
_atom_sites_solution_hydrogens geom
_atom_sites_solution_primary direct
_atom_sites_solution_secondary difmap
_audit_creation_method SHELXL-97
_cell_angle_alpha 106.943(2)
_cell_angle_beta 91.098(2)
_cell_angle_gamma 106.817(2)
_cell_formula_units_Z 2
_cell_length_a 10.2793(10)
_cell_length_b 10.4560(10)
_cell_length_c 11.1034(11)
_cell_measurement_reflns_used 6531
_cell_measurement_temperature 190(2)
_cell_measurement_theta_max 26.392
_cell_measurement_theta_min 2.397
_cell_volume 1085.78(18)
_computing_cell_refinement 'SAINT+ NT V6.02a (Bruker, 1998)'
_computing_data_collection 'SMART NT V5.619 (Bruker, 2000)'
_computing_data_reduction 'SAINT+ NT V6.02a'
_computing_molecular_graphics 'SHELXTL V5.1 (Sheldrick, 1997)'
_computing_publication_material 'SHELXTL V5.1'
_computing_structure_refinement 'SHELXL-97 (Sheldrick, 1997)'
_computing_structure_solution 'SHELXS-97 (Sheldrick, 1990)'
_diffrn_ambient_temperature 190(2)
_diffrn_measured_fraction_theta_full 0.996
_diffrn_measured_fraction_theta_max 0.996
_diffrn_measurement_device_type 'Bruker SMART APEX CCD diffractometer'
_diffrn_measurement_method 'omega scans'
_diffrn_radiation_monochromator graphite
_diffrn_radiation_source 'fine-focus sealed tube'
_diffrn_radiation_type MoK\a
_diffrn_radiation_wavelength 0.71073
_diffrn_reflns_av_R_equivalents 0.0256
_diffrn_reflns_av_sigmaI/netI 0.0406
_diffrn_reflns_limit_h_max 12
_diffrn_reflns_limit_h_min -12
_diffrn_reflns_limit_k_max 13
_diffrn_reflns_limit_k_min -13
_diffrn_reflns_limit_l_max 13
_diffrn_reflns_limit_l_min -13
_diffrn_reflns_number 10061
_diffrn_reflns_theta_full 26.40
_diffrn_reflns_theta_max 26.40
_diffrn_reflns_theta_min 1.93
_diffrn_standards_decay_% <1
_exptl_absorpt_coefficient_mu 1.672
_exptl_absorpt_correction_T_max 0.862022
_exptl_absorpt_correction_T_min 0.684510
_exptl_absorpt_correction_type SADABS
_exptl_absorpt_process_details '(SADABS, Bruker, 1997)'
_exptl_crystal_colour yellow
_exptl_crystal_density_diffrn 1.727
_exptl_crystal_density_method 'not measured'
_exptl_crystal_description plate
_exptl_crystal_F_000 572
_exptl_crystal_size_max 0.32
_exptl_crystal_size_mid 0.18
_exptl_crystal_size_min 0.04
_refine_diff_density_max 0.463
_refine_diff_density_min -0.396
_refine_diff_density_rms 0.071
_refine_ls_extinction_method none
_refine_ls_goodness_of_fit_ref 0.996
_refine_ls_hydrogen_treatment mixed
_refine_ls_matrix_type full
_refine_ls_number_parameters 253
_refine_ls_number_reflns 4428
_refine_ls_number_restraints 0
_refine_ls_restrained_S_all 0.996
_refine_ls_R_factor_all 0.0352
_refine_ls_R_factor_gt 0.0288
_refine_ls_shift/su_max 0.000
_refine_ls_shift/su_mean 0.000
_refine_ls_structure_factor_coef Fsqd
_refine_ls_weighting_details
; calc
  [0.00000+1.00000exp(0.90(sin\q/\l)^2^)]/
    [\s^2^(Fo^2^)+0.0000+0.0000*P+(0.0332P)^2^+0.0000sin\q/\l]
  where P = 0.33333Fo^2^ + 0.66667Fc^2^
;
_refine_ls_weighting_scheme calc
_refine_ls_wR_factor_gt 0.0639
_refine_ls_wR_factor_ref 0.0656
_reflns_number_gt 3633
_reflns_number_total 4428
_reflns_threshold_expression >2sigma(I)
_cod_data_source_file ic020408s_4.cif
_cod_data_source_block kw12s3s
_cod_depositor_comments
;
The following automatic conversions were performed:

'_symmetry_cell_setting' value 'Triclinic' changed to 'triclinic'
according to the built-in table from CIF Core dictionary named
'cif_core.dic' version 2.4.1 from 2010-06-29.

Automatic conversion script
Id: cif_fix_values 1646 2011-03-28 12:23:43Z adriana 
;
_cod_database_code 4318692

loop_
_symmetry_equiv_pos_as_xyz
'x, y, z'
'-x, -y, -z'

loop_
_atom_site_label
_atom_site_type_symbol
_atom_site_fract_x
_atom_site_fract_y
_atom_site_fract_z
_atom_site_U_iso_or_equiv
_atom_site_adp_type
_atom_site_occupancy
_atom_site_symmetry_multiplicity
_atom_site_calc_flag
_atom_site_refinement_flags
_atom_site_disorder_assembly
_atom_site_disorder_group
Mn1 Mn -0.00771(3) 0.25463(4) 0.13380(3) 0.02062(9) Uani 1 1 d . . .
Mn2 Mn 0.18506(3) 0.30238(4) 0.41005(3) 0.02065(9) Uani 1 1 d . . .
S1 S -0.05057(6) 0.21828(6) 0.33147(6) 0.02468(14) Uani 1 1 d . . .
S2 S 0.07289(6) 0.11519(6) 0.22995(6) 0.02454(13) Uani 1 1 d . . .
S31 S 0.18301(5) 0.42649(6) 0.26506(5) 0.01996(13) Uani 1 1 d . . .
S32 S 0.34300(6) 0.93298(6) 0.39007(6) 0.02766(14) Uani 1 1 d . . .
S33 S 0.53740(6) 0.73558(6) 0.10815(6) 0.02756(14) Uani 1 1 d . . .
C10 C 0.0696(2) 0.2462(2) -0.0119(2) 0.0243(5) Uani 1 1 d . . .
C11 C -0.1026(2) 0.3661(3) 0.1055(2) 0.0262(5) Uani 1 1 d . . .
C12 C -0.1504(2) 0.1030(3) 0.0518(2) 0.0246(5) Uani 1 1 d . . .
C20 C 0.3632(2) 0.3110(2) 0.4155(2) 0.0253(5) Uani 1 1 d . . .
C21 C 0.2114(2) 0.4530(3) 0.5483(2) 0.0259(5) Uani 1 1 d . . .
C22 C 0.1574(2) 0.1909(2) 0.5110(2) 0.0250(5) Uani 1 1 d . . .
C31 C 0.1667(2) 0.5980(2) 0.3457(2) 0.0237(5) Uani 1 1 d . . .
H31A H 0.0905 0.5852 0.3987 0.028 Uiso 1 1 calc R . .
H31B H 0.2515 0.6544 0.4035 0.028 Uiso 1 1 calc R . .
C32 C 0.1412(3) 0.6815(2) 0.2620(2) 0.0285(5) Uani 1 1 d . . .
H32A H 0.0461 0.6399 0.2201 0.034 Uiso 1 1 calc R . .
H32B H 0.2039 0.6776 0.1954 0.034 Uiso 1 1 calc R . .
C33 C 0.1645(2) 0.8343(2) 0.3412(2) 0.0272(5) Uani 1 1 d . . .
H33A H 0.1160 0.8361 0.4176 0.033 Uiso 1 1 calc R . .
H33B H 0.1242 0.8808 0.2913 0.033 Uiso 1 1 calc R . .
C34 C 0.3893(3) 0.9664(3) 0.2426(2) 0.0293(5) Uani 1 1 d . . .
H34A H 0.3443 0.8809 0.1708 0.035 Uiso 1 1 calc R . .
H34B H 0.3551 1.0427 0.2332 0.035 Uiso 1 1 calc R . .
C35 C 0.5432(3) 1.0080(3) 0.2371(3) 0.0332(6) Uani 1 1 d . . .
H35A H 0.5629 1.0317 0.1580 0.040 Uiso 1 1 calc R . .
H35B H 0.5875 1.0936 0.3091 0.040 Uiso 1 1 calc R . .
C36 C 0.6065(2) 0.8949(2) 0.2419(2) 0.0286(5) Uani 1 1 d . . .
H36A H 0.5891 0.8721 0.3217 0.034 Uiso 1 1 calc R . .
H36B H 0.7067 0.9312 0.2417 0.034 Uiso 1 1 calc R . .
C37 C 0.5719(2) 0.6096(2) 0.1772(2) 0.0262(5) Uani 1 1 d . . .
H37A H 0.5767 0.5266 0.1083 0.031 Uiso 1 1 calc R . .
H37B H 0.6620 0.6527 0.2290 0.031 Uiso 1 1 calc R . .
C38 C 0.4633(2) 0.5613(3) 0.2600(2) 0.0262(5) Uani 1 1 d . . .
H38A H 0.4966 0.5101 0.3097 0.031 Uiso 1 1 calc R . .
H38B H 0.4469 0.6444 0.3202 0.031 Uiso 1 1 calc R . .
C39 C 0.3306(2) 0.4664(2) 0.1795(2) 0.0233(5) Uani 1 1 d . . .
H39A H 0.3450 0.3767 0.1308 0.028 Uiso 1 1 calc R . .
H39B H 0.3092 0.5111 0.1176 0.028 Uiso 1 1 calc R . .
O10 O 0.11635(18) 0.24071(19) -0.10512(16) 0.0341(4) Uani 1 1 d . . .
O11 O -0.16686(19) 0.43014(19) 0.08107(18) 0.0395(5) Uani 1 1 d . . .
O12 O -0.24004(18) 0.00578(19) -0.00014(17) 0.0372(4) Uani 1 1 d . . .
O20 O 0.47522(17) 0.31391(18) 0.42085(17) 0.0334(4) Uani 1 1 d . . .
O21 O 0.2271(2) 0.5468(2) 0.63740(17) 0.0411(5) Uani 1 1 d . . .
O22 O 0.13935(18) 0.12376(19) 0.57757(17) 0.0351(4) Uani 1 1 d . . .

loop_
_atom_site_aniso_label
_atom_site_aniso_U_11
_atom_site_aniso_U_22
_atom_site_aniso_U_33
_atom_site_aniso_U_23
_atom_site_aniso_U_13
_atom_site_aniso_U_12
Mn1 0.01978(18) 0.02089(19) 0.02032(18) 0.00595(14) 0.00119(14) 0.00547(14)
Mn2 0.02065(18) 0.02124(19) 0.02057(18) 0.00667(14) 0.00152(14) 0.00709(14)
S1 0.0212(3) 0.0281(3) 0.0243(3) 0.0098(3) 0.0033(2) 0.0053(2)
S2 0.0279(3) 0.0196(3) 0.0250(3) 0.0059(2) 0.0002(2) 0.0069(2)
S31 0.0196(3) 0.0189(3) 0.0210(3) 0.0058(2) 0.0020(2) 0.0058(2)
S32 0.0262(3) 0.0270(3) 0.0259(3) 0.0048(3) 0.0018(2) 0.0059(3)
S33 0.0313(3) 0.0253(3) 0.0247(3) 0.0070(3) 0.0047(3) 0.0075(3)
C10 0.0220(12) 0.0199(12) 0.0276(13) 0.0054(10) -0.0020(10) 0.0036(9)
C11 0.0262(12) 0.0274(13) 0.0221(12) 0.0042(10) 0.0002(10) 0.0076(11)
C12 0.0257(12) 0.0302(13) 0.0208(12) 0.0102(10) 0.0049(10) 0.0102(11)
C20 0.0304(13) 0.0213(12) 0.0233(12) 0.0063(10) 0.0021(10) 0.0073(10)
C21 0.0233(12) 0.0322(14) 0.0248(13) 0.0109(11) 0.0042(10) 0.0102(10)
C22 0.0194(11) 0.0272(13) 0.0264(13) 0.0058(11) 0.0003(10) 0.0069(10)
C31 0.0259(12) 0.0192(12) 0.0255(12) 0.0043(10) 0.0035(10) 0.0091(10)
C32 0.0307(13) 0.0205(12) 0.0318(14) 0.0062(10) -0.0070(11) 0.0068(10)
C33 0.0245(12) 0.0238(13) 0.0345(14) 0.0104(11) 0.0014(10) 0.0080(10)
C34 0.0335(13) 0.0283(13) 0.0298(13) 0.0115(11) 0.0062(11) 0.0128(11)
C35 0.0344(14) 0.0257(13) 0.0379(15) 0.0096(11) 0.0103(12) 0.0069(11)
C36 0.0230(12) 0.0245(13) 0.0324(14) 0.0038(11) 0.0034(10) 0.0035(10)
C37 0.0206(11) 0.0255(13) 0.0317(13) 0.0087(11) 0.0031(10) 0.0062(10)
C38 0.0238(12) 0.0274(13) 0.0253(13) 0.0087(10) -0.0003(10) 0.0047(10)
C39 0.0218(11) 0.0257(12) 0.0212(12) 0.0060(10) 0.0056(9) 0.0066(10)
O10 0.0334(10) 0.0388(11) 0.0267(10) 0.0088(8) 0.0075(8) 0.0074(8)
O11 0.0403(11) 0.0406(11) 0.0412(11) 0.0099(9) -0.0059(9) 0.0212(9)
O12 0.0327(10) 0.0357(10) 0.0325(10) 0.0084(8) -0.0024(8) -0.0028(9)
O20 0.0237(9) 0.0364(10) 0.0417(11) 0.0121(9) 0.0036(8) 0.0118(8)
O21 0.0472(12) 0.0413(11) 0.0295(10) -0.0012(9) 0.0048(9) 0.0177(10)
O22 0.0346(10) 0.0420(11) 0.0361(10) 0.0216(9) 0.0060(8) 0.0133(9)

loop_
_atom_type_symbol
_atom_type_description
_atom_type_scat_dispersion_real
_atom_type_scat_dispersion_imag
_atom_type_scat_source
C C 0.0033 0.0016 'International Tables Vol C Tables 4.2.6.8 and 6.1.1.4'
H H 0.0000 0.0000 'International Tables Vol C Tables 4.2.6.8 and 6.1.1.4'
O O 0.0106 0.0060 'International Tables Vol C Tables 4.2.6.8 and 6.1.1.4'
S S 0.1246 0.1234 'International Tables Vol C Tables 4.2.6.8 and 6.1.1.4'
Mn Mn 0.3368 0.7283 'International Tables Vol C Tables 4.2.6.8 and 6.1.1.4'

loop_
_geom_angle_atom_site_label_1
_geom_angle_atom_site_label_2
_geom_angle_atom_site_label_3
_geom_angle
_geom_angle_site_symmetry_1
_geom_angle_site_symmetry_3
_geom_angle_publ_flag
C12 Mn1 C10 90.50(10) . . ?
C12 Mn1 C11 89.04(11) . . ?
C10 Mn1 C11 92.58(11) . . ?
C12 Mn1 S31 169.15(8) . . ?
C10 Mn1 S31 95.37(7) . . ?
C11 Mn1 S31 99.77(8) . . ?
C12 Mn1 S2 89.52(8) . . ?
C10 Mn1 S2 106.90(8) . . ?
C11 Mn1 S2 160.48(8) . . ?
S31 Mn1 S2 80.06(2) . . ?
C12 Mn1 S1 91.97(7) . . ?
C10 Mn1 S1 158.14(8) . . ?
C11 Mn1 S1 109.17(8) . . ?
S31 Mn1 S1 79.22(2) . . ?
S2 Mn1 S1 51.43(2) . . ?
C21 Mn2 C20 94.11(11) . . ?
C21 Mn2 C22 89.34(11) . . ?
C20 Mn2 C22 89.67(10) . . ?
C21 Mn2 S2 159.54(8) . . ?
C20 Mn2 S2 106.24(8) . . ?
C22 Mn2 S2 92.82(8) . . ?
C21 Mn2 S31 94.85(8) . . ?
C20 Mn2 S31 98.56(8) . . ?
C22 Mn2 S31 170.46(7) . . ?
S2 Mn2 S31 80.30(2) . . ?
C21 Mn2 S1 108.25(8) . . ?
C20 Mn2 S1 157.61(8) . . ?
C22 Mn2 S1 91.53(7) . . ?
S2 Mn2 S1 51.38(2) . . ?
S31 Mn2 S1 79.03(2) . . ?
S2 S1 Mn1 63.98(2) . . ?
S2 S1 Mn2 63.47(2) . . ?
Mn1 S1 Mn2 93.39(2) . . ?
S1 S2 Mn2 65.15(3) . . ?
S1 S2 Mn1 64.60(3) . . ?
Mn2 S2 Mn1 94.58(2) . . ?
C31 S31 C39 103.45(11) . . ?
C31 S31 Mn2 110.08(8) . . ?
C39 S31 Mn2 119.10(8) . . ?
C31 S31 Mn1 118.12(8) . . ?
C39 S31 Mn1 112.41(8) . . ?
Mn2 S31 Mn1 94.45(2) . . ?
C33 S32 C34 98.90(12) . . ?
C37 S33 C36 99.18(12) . . ?
O10 C10 Mn1 178.8(2) . . ?
O11 C11 Mn1 175.8(2) . . ?
O12 C12 Mn1 179.2(2) . . ?
O20 C20 Mn2 178.1(2) . . ?
O21 C21 Mn2 178.6(2) . . ?
O22 C22 Mn2 178.0(2) . . ?
C32 C31 S31 116.28(16) . . ?
C31 C32 C33 110.1(2) . . ?
C32 C33 S32 113.32(17) . . ?
C35 C34 S32 112.27(18) . . ?
C36 C35 C34 114.1(2) . . ?
C35 C36 S33 111.96(18) . . ?
C38 C37 S33 112.86(17) . . ?
C39 C38 C37 110.81(19) . . ?
C38 C39 S31 115.83(16) . . ?

loop_
_geom_bond_atom_site_label_1
_geom_bond_atom_site_label_2
_geom_bond_distance
_geom_bond_site_symmetry_2
_geom_bond_publ_flag
Mn1 C12 1.805(2) . ?
Mn1 C10 1.806(2) . ?
Mn1 C11 1.807(2) . ?
Mn1 S31 2.3499(6) . ?
Mn1 S2 2.3503(7) . ?
Mn1 S1 2.3627(7) . ?
Mn2 C21 1.800(3) . ?
Mn2 C20 1.806(2) . ?
Mn2 C22 1.811(2) . ?
Mn2 S2 2.3418(7) . ?
Mn2 S31 2.3469(6) . ?
Mn2 S1 2.3750(7) . ?
S1 S2 2.0448(9) . ?
S31 C31 1.813(2) . ?
S31 C39 1.816(2) . ?
S32 C33 1.807(2) . ?
S32 C34 1.816(2) . ?
S33 C37 1.816(2) . ?
S33 C36 1.821(2) . ?
C10 O10 1.143(3) . ?
C11 O11 1.146(3) . ?
C12 O12 1.145(3) . ?
C20 O20 1.143(3) . ?
C21 O21 1.141(3) . ?
C22 O22 1.142(3) . ?
C31 C32 1.513(3) . ?
C32 C33 1.529(3) . ?
C34 C35 1.523(3) . ?
C35 C36 1.517(3) . ?
C37 C38 1.526(3) . ?
C38 C39 1.516(3) . ?
